data_4113302
loop_
_publ_author_name
'Ryo Sekiya'
'Shin-ichi Nishikiori'
'Katsuyuki Ogura'

_publ_contact_author_address
;
Department of Basic Science,
Graduate School of Arts and Sciences,
The University of Tokyo,
Komaba3-8-1, Meguro, Tokyo 153-8902, Japan
;
_publ_contact_author_email csekiya@mail.ecc.u-tokyo.ac.jp
_publ_contact_author_fax +81-3-5454-6569
_publ_contact_author_name 'Sekiya, Ryo'
_publ_contact_author_phone +81-3-5454-6569
_publ_section_title
;
 Crystalline Inclusion Compounds Constructed through Self-Assembly of
 Isonicotinic Acid and Thiocyanato Coordination Bridges
;
_journal_name_full 'Journal of the American Chemical Society'
_journal_page_first 16587
_journal_page_last 16600
_journal_paper_doi 10.1021/ja0463280
_journal_volume 126
_journal_year 2004
_chemical_formula_moiety 'C40 H28 N8 Ni2 O8 S6'
_chemical_formula_sum 'C40 H28 N8 Ni2 O8 S6'
_chemical_formula_weight 1058.48
_chemical_name_systematic
;
catena-bis(N-isonicotinic acid)nickel(II)
-bis(/m-thiocyanato-N,N',S,S')(thianthrene)1/2
;
_space_group_IT_number 2
_symmetry_cell_setting triclinic
_symmetry_space_group_name_Hall '-P 1'
_symmetry_space_group_name_H-M 'P -1'
_atom_sites_solution_hydrogens geom
_atom_sites_solution_primary direct
_atom_sites_solution_secondary difmap
_audit_creation_date 'Apr 19 12:58:11 2002'
_audit_creation_method WinGX
_cell_angle_alpha 103.158(3)
_cell_angle_beta 65.352(2)
_cell_angle_gamma 75.672(2)
_cell_formula_units_Z 2
_cell_length_a 14.4712(2)
_cell_length_b 11.0881(4)
_cell_length_c 16.6043(7)
_cell_measurement_temperature 293(2)
_cell_measurement_theta_max 29.98
_cell_measurement_theta_min 1.46
_cell_volume 2174.34(15)
_computing_cell_refinement RAPID-AUTO
_computing_data_collection RAPID-AUTO
_computing_structure_refinement 'SHELXL-97 (Sheldrick, 1997)'
_computing_structure_solution 'SHELXS-97 (Sheldrick, 1997)'
_diffrn_ambient_temperature 293(2)
_diffrn_measurement_device_type 'Rigaku RAXIS-RAPID'
_diffrn_measurement_method \w
_diffrn_radiation_monochromator graphite
_diffrn_radiation_type MoK\a
_diffrn_radiation_wavelength 0.71069
_diffrn_reflns_av_R_equivalents 0.0497
_diffrn_reflns_av_sigmaI/netI 0.0841
_diffrn_reflns_limit_h_max 20
_diffrn_reflns_limit_h_min -19
_diffrn_reflns_limit_k_max 15
_diffrn_reflns_limit_k_min 0
_diffrn_reflns_limit_l_max 22
_diffrn_reflns_limit_l_min -23
_diffrn_reflns_number 12116
_diffrn_reflns_theta_max 29.98
_diffrn_reflns_theta_min 1.46
_exptl_absorpt_coefficient_mu 1.217
_exptl_absorpt_correction_T_max 1
_exptl_absorpt_correction_T_min 0.8255
_exptl_absorpt_correction_type numerical
_exptl_crystal_colour green
_exptl_crystal_density_diffrn 1.617
_exptl_crystal_description block
_exptl_crystal_F_000 1080
_exptl_crystal_size_max 0.30
_exptl_crystal_size_mid 0.20
_exptl_crystal_size_min 0.05
_refine_diff_density_max 0.47
_refine_diff_density_min -0.512
_refine_diff_density_rms 0.104
_refine_ls_extinction_method none
_refine_ls_goodness_of_fit_obs 1.093
_refine_ls_hydrogen_treatment mixed
_refine_ls_matrix_type full
_refine_ls_number_parameters 577
_refine_ls_number_reflns 12116
_refine_ls_number_restraints 0
_refine_ls_restrained_S_all 1.093
_refine_ls_R_factor_all 0.1432
_refine_ls_R_factor_obs 0.0731
_refine_ls_shift/esd_max 0.000
_refine_ls_shift/esd_mean 0.000
_refine_ls_structure_factor_coef Fsqd
_refine_ls_weighting_details 'calc w=1/[\s^2^(Fo^2^)+(0.0523P)^2^+2.8111P] where P=(Fo^2^+2Fc^2^)/3'
_refine_ls_weighting_scheme calc
_refine_ls_wR_factor_all 0.1621
_refine_ls_wR_factor_obs 0.1383
_reflns_number_observed 6956
_reflns_number_total 12116
_reflns_observed_criterion >2sigma(I)
_cod_data_source_file ja0463280si20040622_120749.cif
_cod_data_source_block thianthrene
_cod_original_cell_volume 2174.34(12)
_cod_database_code 4113302

loop_
_symmetry_equiv_pos_as_xyz
'x, y, z'
'-x, -y, -z'

loop_
_atom_site_aniso_label
_atom_site_aniso_U_11
_atom_site_aniso_U_22
_atom_site_aniso_U_33
_atom_site_aniso_U_23
_atom_site_aniso_U_13
_atom_site_aniso_U_12
C101 0.064(4) 0.054(3) 0.041(3) 0.019(3) -0.013(3) -0.026(3)
C102 0.082(5) 0.075(5) 0.043(3) 0.017(3) -0.011(3) -0.034(4)
C103 0.162(9) 0.079(5) 0.051(4) 0.034(4) -0.049(5) -0.078(6)
C104 0.142(8) 0.072(5) 0.088(6) 0.048(5) -0.080(6) -0.058(5)
C105 0.090(5) 0.058(4) 0.072(5) 0.027(4) -0.047(4) -0.021(4)
C106 0.065(4) 0.045(3) 0.044(3) 0.023(3) -0.022(3) -0.020(3)
C107 0.071(4) 0.061(4) 0.040(3) 0.024(3) -0.017(3) -0.028(3)
C108 0.094(5) 0.070(4) 0.047(4) 0.025(3) -0.020(4) -0.039(4)
C109 0.132(8) 0.099(6) 0.077(5) 0.050(5) -0.064(6) -0.081(6)
C110 0.119(8) 0.122(7) 0.106(7) 0.065(6) -0.078(6) -0.083(7)
C111 0.075(5) 0.105(6) 0.096(6) 0.051(5) -0.044(5) -0.048(5)
C112 0.059(4) 0.067(4) 0.062(4) 0.032(3) -0.030(3) -0.030(3)
C1 0.026(2) 0.033(2) 0.025(2) 0.0097(18) -0.0134(17) -0.0107(18)
C2 0.029(2) 0.037(2) 0.033(2) 0.019(2) -0.0194(19) -0.0168(19)
C3 0.028(2) 0.030(2) 0.025(2) 0.0099(18) -0.0160(17) -0.0114(18)
C4 0.025(2) 0.031(2) 0.032(2) 0.0131(19) -0.0157(18) -0.0113(18)
C11 0.039(3) 0.044(3) 0.038(3) 0.014(2) -0.023(2) -0.007(2)
C12 0.044(3) 0.047(3) 0.044(3) 0.017(2) -0.031(2) -0.008(2)
C13 0.047(3) 0.041(3) 0.031(2) 0.016(2) -0.021(2) -0.021(2)
C14 0.035(3) 0.056(3) 0.033(3) 0.013(2) -0.016(2) -0.015(2)
C15 0.036(3) 0.051(3) 0.036(3) 0.015(2) -0.019(2) -0.009(2)
C16 0.056(3) 0.043(3) 0.038(3) 0.014(2) -0.027(3) -0.022(3)
C21 0.028(2) 0.040(3) 0.035(2) 0.011(2) -0.016(2) -0.007(2)
C22 0.032(3) 0.053(3) 0.038(3) 0.016(2) -0.020(2) -0.010(2)
C23 0.040(3) 0.045(3) 0.029(2) 0.016(2) -0.021(2) -0.017(2)
C24 0.050(3) 0.041(3) 0.038(3) 0.001(2) -0.025(2) 0.000(2)
C25 0.039(3) 0.042(3) 0.046(3) 0.006(2) -0.028(2) -0.001(2)
C26 0.059(3) 0.045(3) 0.033(3) 0.014(2) -0.028(3) -0.020(3)
C31 0.032(2) 0.039(3) 0.041(3) 0.012(2) -0.021(2) -0.010(2)
C32 0.035(3) 0.050(3) 0.042(3) 0.015(2) -0.025(2) -0.013(2)
C33 0.048(3) 0.044(3) 0.039(3) 0.015(2) -0.029(2) -0.020(2)
C34 0.042(3) 0.042(3) 0.036(3) 0.005(2) -0.018(2) -0.012(2)
C35 0.032(3) 0.037(3) 0.046(3) 0.006(2) -0.025(2) -0.007(2)
C36 0.051(3) 0.053(3) 0.045(3) 0.015(3) -0.031(3) -0.022(3)
C41 0.042(3) 0.049(3) 0.035(3) 0.012(2) -0.023(2) -0.002(2)
C42 0.045(3) 0.055(3) 0.043(3) 0.011(3) -0.030(2) -0.003(2)
C43 0.048(3) 0.042(3) 0.035(3) 0.015(2) -0.025(2) -0.016(2)
C44 0.043(3) 0.042(3) 0.037(3) 0.011(2) -0.019(2) -0.011(2)
C45 0.033(3) 0.042(3) 0.040(3) 0.012(2) -0.022(2) -0.008(2)
C46 0.054(3) 0.049(3) 0.040(3) 0.012(2) -0.029(3) -0.014(3)
N1 0.036(2) 0.0271(19) 0.040(2) 0.0119(17) -0.0198(18) -0.0097(16)
N2 0.032(2) 0.030(2) 0.042(2) 0.0173(18) -0.0201(17) -0.0123(16)
N3 0.037(2) 0.030(2) 0.037(2) 0.0150(17) -0.0230(18) -0.0120(16)
N4 0.031(2) 0.0251(19) 0.048(2) 0.0166(17) -0.0204(18) -0.0104(16)
N11 0.036(2) 0.038(2) 0.034(2) 0.0156(17) -0.0213(17) -0.0134(17)
N21 0.033(2) 0.0332(19) 0.035(2) 0.0143(17) -0.0191(17) -0.0139(16)
N31 0.039(2) 0.031(2) 0.036(2) 0.0111(17) -0.0217(18) -0.0120(17)
N41 0.038(2) 0.035(2) 0.037(2) 0.0123(17) -0.0229(18) -0.0086(17)
O11 0.086(3) 0.064(3) 0.057(2) 0.017(2) -0.053(2) -0.012(2)
O12 0.061(3) 0.089(3) 0.035(2) 0.010(2) -0.0256(19) -0.029(2)
O21 0.079(3) 0.056(2) 0.044(2) 0.0042(19) -0.044(2) -0.008(2)
O22 0.055(2) 0.083(3) 0.047(2) 0.016(2) -0.034(2) -0.023(2)
O31 0.056(3) 0.086(3) 0.041(2) 0.003(2) -0.030(2) -0.013(2)
O32 0.061(3) 0.078(3) 0.052(2) 0.011(2) -0.041(2) -0.016(2)
O41 0.058(3) 0.080(3) 0.049(2) 0.010(2) -0.037(2) -0.015(2)
O42 0.059(3) 0.074(3) 0.039(2) 0.005(2) -0.0285(19) -0.014(2)
S1 0.0362(6) 0.0238(5) 0.0454(7) 0.0121(5) -0.0152(5) -0.0065(5)
S2 0.0337(6) 0.0247(6) 0.0511(8) 0.0110(5) -0.0114(6) -0.0067(5)
S3 0.0330(6) 0.0245(5) 0.0511(7) 0.0158(5) -0.0239(5) -0.0093(4)
S4 0.0345(7) 0.0247(6) 0.0708(9) 0.0185(6) -0.0265(6) -0.0095(5)
S101 0.0554(10) 0.0703(11) 0.0709(11) 0.0092(9) -0.0235(9) -0.0027(8)
S102 0.0504(9) 0.0859(12) 0.0455(8) 0.0181(8) -0.0133(7) -0.0080(8)
Ni1 0.0318(3) 0.0224(3) 0.0311(3) 0.0107(2) -0.0187(2) -0.0087(2)
Ni2 0.0316(3) 0.0218(3) 0.0329(3) 0.0104(2) -0.0192(2) -0.0080(2)

loop_
_atom_site_label
_atom_site_type_symbol
_atom_site_fract_x
_atom_site_fract_y
_atom_site_fract_z
_atom_site_U_iso_or_equiv
_atom_site_thermal_displace_type
_atom_site_occupancy
_atom_site_symmetry_multiplicity
_atom_site_calc_flag
_atom_site_refinement_flags
C101 C 0.1968(5) 0.7938(6) 0.6273(4) 0.0576(15) Uani 1 1 d .
C102 C 0.1523(6) 0.8474(7) 0.7251(5) 0.074(2) Uani 1 1 d .
H102 H 0.0791 0.907 0.764 0.089 Uiso 1 1 calc R
C103 C 0.2162(9) 0.8129(8) 0.7651(5) 0.090(3) Uani 1 1 d .
H103 H 0.1864 0.8516 0.8309 0.108 Uiso 1 1 calc R
C104 C 0.3219(8) 0.7230(8) 0.7096(6) 0.084(2) Uani 1 1 d .
H104 H 0.3646 0.7 0.7372 0.101 Uiso 1 1 calc R
C105 C 0.3657(6) 0.6660(6) 0.6126(5) 0.0722(19) Uani 1 1 d .
H105 H 0.438 0.6033 0.5747 0.087 Uiso 1 1 calc R
C106 C 0.3043(5) 0.7002(5) 0.5703(4) 0.0526(14) Uani 1 1 d .
C107 C 0.2667(5) 0.6318(6) 0.4188(4) 0.0599(16) Uani 1 1 d .
C108 C 0.2953(7) 0.5380(7) 0.3327(5) 0.074(2) Uani 1 1 d .
H108 H 0.3659 0.4713 0.2956 0.089 Uiso 1 1 calc R
C109 C 0.2207(9) 0.5417(9) 0.3010(6) 0.087(2) Uani 1 1 d .
H109 H 0.2421 0.4806 0.2416 0.104 Uiso 1 1 calc R
C110 C 0.1143(9) 0.6365(10) 0.3579(7) 0.095(3) Uani 1 1 d .
H110 H 0.0635 0.6392 0.3372 0.114 Uiso 1 1 calc R
C111 C 0.0838(7) 0.7263(9) 0.4448(6) 0.086(2) Uani 1 1 d .
H111 H 0.0114 0.7882 0.4842 0.103 Uiso 1 1 calc R
C112 C 0.1602(5) 0.7258(6) 0.4748(5) 0.0603(15) Uani 1 1 d .
C1 C 0.3871(3) 0.8162(4) -0.0781(3) 0.0282(9) Uani 1 1 d .
C2 C 0.1252(4) 0.4393(4) 0.0683(3) 0.0299(9) Uani 1 1 d .
C3 C 0.1273(3) 0.9241(4) 0.0248(3) 0.0266(9) Uani 1 1 d .
C4 C 0.3819(3) 0.3349(4) -0.0339(3) 0.0285(9) Uani 1 1 d .
C11 C 0.1958(4) 1.1734(5) 0.8420(4) 0.0410(11) Uani 1 1 d .
H11 H 0.1302 1.2337 0.8968 0.049 Uiso 1 1 calc R
C12 C 0.2036(4) 1.1567(5) 0.7545(4) 0.0437(12) Uani 1 1 d .
H12 H 0.1442 1.205 0.7505 0.052 Uiso 1 1 calc R
C13 C 0.3004(4) 1.0677(5) 0.6728(3) 0.0375(10) Uani 1 1 d .
C14 C 0.3870(4) 0.9995(5) 0.6814(3) 0.0435(12) Uani 1 1 d .
H14 H 0.4538 0.9398 0.6276 0.052 Uiso 1 1 calc R
C15 C 0.3720(4) 1.0223(5) 0.7721(3) 0.0427(12) Uani 1 1 d .
H15 H 0.4304 0.9761 0.778 0.051 Uiso 1 1 calc R
C16 C 0.3072(5) 1.0425(5) 0.5778(4) 0.0440(12) Uani 1 1 d .
C21 C 0.3508(4) 0.6725(5) 0.1267(3) 0.0365(10) Uani 1 1 d .
H21 H 0.4074 0.5934 0.0778 0.044 Uiso 1 1 calc R
C22 C 0.3636(4) 0.7333(5) 0.2006(3) 0.0413(11) Uani 1 1 d .
H22 H 0.4281 0.6958 0.2013 0.05 Uiso 1 1 calc R
C23 C 0.2809(4) 0.8495(5) 0.2737(3) 0.0358(10) Uani 1 1 d .
C24 C 0.1857(4) 0.8997(5) 0.2704(4) 0.0485(13) Uani 1 1 d .
H24 H 0.1273 0.9774 0.3194 0.058 Uiso 1 1 calc R
C25 C 0.1784(4) 0.8339(5) 0.1943(4) 0.0448(12) Uani 1 1 d .
H25 H 0.1139 0.8681 0.1928 0.054 Uiso 1 1 calc R
C26 C 0.2943(5) 0.9180(5) 0.3534(3) 0.0441(12) Uani 1 1 d .
C31 C 0.1522(4) 0.5874(5) 0.8749(3) 0.0379(11) Uani 1 1 d .
H31 H 0.0896 0.6528 0.9301 0.045 Uiso 1 1 calc R
C32 C 0.1458(4) 0.5431(5) 0.7936(3) 0.0414(11) Uani 1 1 d .
H32 H 0.0796 0.5763 0.7945 0.05 Uiso 1 1 calc R
C33 C 0.2385(4) 0.4493(5) 0.7112(3) 0.0403(11) Uani 1 1 d .
C34 C 0.3342(4) 0.3984(5) 0.7139(4) 0.0438(12) Uani 1 1 d .
H34 H 0.3979 0.3332 0.6596 0.053 Uiso 1 1 calc R
C35 C 0.3332(4) 0.4455(5) 0.7973(3) 0.0400(11) Uani 1 1 d .
H35 H 0.3975 0.4102 0.7989 0.048 Uiso 1 1 calc R
C36 C 0.2362(5) 0.4066(5) 0.6207(4) 0.0473(13) Uani 1 1 d .
C41 C 0.3253(4) 0.1025(5) 0.1355(4) 0.0451(12) Uani 1 1 d .
H41 H 0.39 0.0404 0.0806 0.054 Uiso 1 1 calc R
C42 C 0.3262(4) 0.1380(5) 0.2192(4) 0.0495(13) Uani 1 1 d .
H42 H 0.3904 0.102 0.2208 0.059 Uiso 1 1 calc R
C43 C 0.2303(4) 0.2283(5) 0.3017(3) 0.0403(11) Uani 1 1 d .
C44 C 0.1358(4) 0.2754(5) 0.2967(4) 0.0431(12) Uani 1 1 d .
H44 H 0.0692 0.3334 0.3514 0.052 Uiso 1 1 calc R
C45 C 0.1426(4) 0.2347(5) 0.2091(3) 0.0395(11) Uani 1 1 d .
H45 H 0.0788 0.266 0.2059 0.047 Uiso 1 1 calc R
C46 C 0.2327(5) 0.2778(5) 0.3918(4) 0.0477(13) Uani 1 1 d .
N1 N 0.3550(3) 0.9307(4) -0.0600(3) 0.0346(9) Uani 1 1 d .
N2 N 0.1571(3) 0.3240(4) 0.0422(3) 0.0332(8) Uani 1 1 d .
N3 N 0.1576(3) 0.8140(4) 0.0174(3) 0.0328(8) Uani 1 1 d .
N4 N 0.3499(3) 0.4468(3) -0.0199(3) 0.0340(9) Uani 1 1 d .
N11 N 0.2786(3) 1.1065(4) 0.8514(3) 0.0347(8) Uani 1 1 d .
N21 N 0.2601(3) 0.7226(4) 0.1222(3) 0.0321(8) Uani 1 1 d .
N31 N 0.2440(3) 0.5406(4) 0.8778(3) 0.0351(9) Uani 1 1 d .
N41 N 0.2364(3) 0.1523(4) 0.1282(3) 0.0363(9) Uani 1 1 d .
O11 O 0.2244(4) 1.1081(4) 0.5760(3) 0.0666(12) Uani 1 1 d .
O12 O 0.3951(3) 0.9522(4) 0.5060(3) 0.0633(11) Uani 1 1 d .
H212 H 0.391 0.9459 0.4575 0.095 Uiso 1 1 calc R
O21 O 0.2105(3) 1.0187(4) 0.4224(3) 0.0617(11) Uani 1 1 d .
H221 H 0.2258 1.0496 0.4628 0.093 Uiso 1 1 calc R
O22 O 0.3852(3) 0.8730(4) 0.3491(3) 0.0607(11) Uani 1 1 d .
O31 O 0.3276(3) 0.3276(4) 0.5464(3) 0.0662(12) Uani 1 1 d .
H231 H 0.3185 0.3095 0.5002 0.099 Uiso 1 1 calc R
O32 O 0.1476(3) 0.4510(4) 0.6221(3) 0.0636(11) Uani 1 1 d .
O41 O 0.3229(3) 0.2379(4) 0.3892(3) 0.0637(11) Uani 1 1 d .
O42 O 0.1411(3) 0.3593(4) 0.4653(3) 0.0612(11) Uani 1 1 d .
H242 H 0.1502 0.3811 0.5113 0.092 Uiso 1 1 calc R
S1 S 0.43034(10) 0.65342(11) -0.10347(9) 0.0385(3) Uani 1 1 d .
S2 S 0.07973(10) 0.60391(11) 0.10676(9) 0.0420(3) Uani 1 1 d .
S3 S 0.08498(10) 1.08146(11) 0.03467(9) 0.0352(3) Uani 1 1 d .
S4 S 0.42848(10) 0.17348(11) -0.05632(11) 0.0436(3) Uani 1 1 d .
S101 S 0.11647(15) 0.85966(19) 0.58043(13) 0.0770(5) Uani 1 1 d .
S102 S 0.37131(14) 0.63344(19) 0.44556(11) 0.0702(5) Uani 1 1 d .
Ni1 Ni 0.25603(5) 0.12662(5) -0.01029(4) 0.02755(14) Uani 1 1 d .
Ni2 Ni 0.25212(5) 0.63067(5) 0.00064(4) 0.02805(14) Uani 1 1 d .

loop_
_atom_type_symbol
_atom_type_description
_atom_type_scat_dispersion_real
_atom_type_scat_dispersion_imag
_atom_type_scat_source
C C 0.0033 0.0016 'International Tables Vol C Tables 4.2.6.8 and 6.1.1.4'
H H 0 0 'International Tables Vol C Tables 4.2.6.8 and 6.1.1.4'
N N 0.0061 0.0033 'International Tables Vol C Tables 4.2.6.8 and 6.1.1.4'
O O 0.0106 0.006 'International Tables Vol C Tables 4.2.6.8 and 6.1.1.4'
S S 0.1246 0.1234 'International Tables Vol C Tables 4.2.6.8 and 6.1.1.4'
Ni Ni 0.3393 1.1124 'International Tables Vol C Tables 4.2.6.8 and 6.1.1.4'

loop_
_geom_angle_atom_site_label_1
_geom_angle_atom_site_label_2
_geom_angle_atom_site_label_3
_geom_angle
_geom_angle_site_symmetry_1
_geom_angle_site_symmetry_3
C102 C101 C106 119.5(6) . .
C102 C101 S101 117.3(5) . .
C106 C101 S101 123.0(4) . .
C103 C102 C101 120.1(7) . .
C104 C103 C102 120.7(7) . .
C103 C104 C105 119.6(8) . .
C104 C105 C106 121.1(7) . .
C105 C106 C101 119.1(6) . .
C105 C106 S102 117.5(5) . .
C101 C106 S102 123.2(5) . .
C112 C107 C108 118.5(7) . .
C112 C107 S102 123.4(5) . .
C108 C107 S102 117.9(5) . .
C109 C108 C107 121.2(8) . .
C110 C109 C108 119.6(8) . .
C111 C110 C109 119.8(8) . .
C110 C111 C112 120.4(8) . .
C107 C112 C111 120.4(7) . .
C107 C112 S101 123.0(5) . .
C111 C112 S101 116.3(6) . .
N1 C1 S1 178.8(4) . .
N2 C2 S2 179.3(4) . .
N3 C3 S3 179.6(5) . .
N4 C4 S4 178.8(4) . .
N11 C11 C12 122.6(5) . .
C11 C12 C13 119.2(4) . .
C14 C13 C12 118.8(4) . .
C14 C13 C16 121.6(5) . .
C12 C13 C16 119.6(4) . .
C13 C14 C15 118.2(5) . .
N11 C15 C14 123.5(5) . .
O11 C16 O12 125.4(5) . .
O11 C16 C13 117.7(5) . .
O12 C16 C13 116.8(5) . .
N21 C21 C22 122.3(4) . .
C21 C22 C23 119.8(4) . .
C22 C23 C24 117.9(4) . .
C22 C23 C26 120.5(4) . .
C24 C23 C26 121.6(4) . .
C25 C24 C23 119.2(5) . .
N21 C25 C24 122.7(4) . .
O22 C26 O21 124.8(5) . .
O22 C26 C23 118.6(5) . .
O21 C26 C23 116.6(5) . .
N31 C31 C32 122.7(4) . .
C33 C32 C31 119.1(4) . .
C32 C33 C34 118.7(4) . .
C32 C33 C36 120.3(5) . .
C34 C33 C36 121.0(5) . .
C35 C34 C33 118.6(5) . .
N31 C35 C34 123.4(4) . .
O32 C36 O31 124.7(5) . .
O32 C36 C33 119.0(5) . .
O31 C36 C33 116.2(5) . .
N41 C41 C42 123.4(5) . .
C41 C42 C43 119.0(5) . .
C42 C43 C44 118.6(4) . .
C42 C43 C46 119.4(5) . .
C44 C43 C46 121.9(5) . .
C45 C44 C43 118.5(5) . .
N41 C45 C44 123.1(4) . .
O41 C46 O42 125.6(5) . .
O41 C46 C43 118.3(5) . .
O42 C46 C43 116.1(5) . .
C1 N1 Ni1 163.5(4) . 1_565
C2 N2 Ni1 162.9(4) . .
C3 N3 Ni2 162.5(4) . .
C4 N4 Ni2 160.7(4) . .
C15 N11 C11 117.7(4) . .
C15 N11 Ni1 121.9(3) . 1_566
C11 N11 Ni1 120.3(3) . 1_566
C21 N21 C25 118.0(4) . .
C21 N21 Ni2 119.8(3) . .
C25 N21 Ni2 122.1(3) . .
C31 N31 C35 117.6(4) . .
C31 N31 Ni2 120.1(3) . 1_556
C35 N31 Ni2 122.0(3) . 1_556
C41 N41 C45 117.2(4) . .
C41 N41 Ni1 119.1(3) . .
C45 N41 Ni1 122.7(3) . .
C1 S1 Ni2 101.24(15) . .
C2 S2 Ni2 99.59(16) . .
C3 S3 Ni1 102.24(15) . 1_565
C4 S4 Ni1 101.94(15) . .
C101 S101 C112 104.2(3) . .
C106 S102 C107 104.9(3) . .
N1 Ni1 N2 178.76(15) 1_545 .
N1 Ni1 N11 90.90(15) 1_545 1_544
N2 Ni1 N11 90.29(15) . 1_544
N1 Ni1 N41 90.09(15) 1_545 .
N2 Ni1 N41 88.71(15) . .
N11 Ni1 N41 177.79(15) 1_544 .
N1 Ni1 S3 93.93(11) 1_545 1_545
N2 Ni1 S3 86.41(11) . 1_545
N11 Ni1 S3 90.71(11) 1_544 1_545
N41 Ni1 S3 91.19(11) . 1_545
N1 Ni1 S4 86.39(11) 1_545 .
N2 Ni1 S4 93.29(11) . .
N11 Ni1 S4 88.97(11) 1_544 .
N41 Ni1 S4 89.12(11) . .
S3 Ni1 S4 179.56(5) 1_545 .
N4 Ni2 N3 178.36(16) . .
N4 Ni2 N21 91.52(15) . .
N3 Ni2 N21 89.30(14) . .
N4 Ni2 N31 89.14(15) . 1_554
N3 Ni2 N31 90.03(14) . 1_554
N21 Ni2 N31 179.20(14) . 1_554
N4 Ni2 S2 92.05(11) . .
N3 Ni2 S2 89.38(11) . .
N21 Ni2 S2 89.57(11) . .
N31 Ni2 S2 90.86(11) 1_554 .
N4 Ni2 S1 86.20(11) . .
N3 Ni2 S1 92.39(11) . .
N21 Ni2 S1 88.96(11) . .
N31 Ni2 S1 90.63(11) 1_554 .
S2 Ni2 S1 177.68(5) . .

loop_
_geom_bond_atom_site_label_1
_geom_bond_atom_site_label_2
_geom_bond_distance
_geom_bond_site_symmetry_2
C101 C102 1.380(8) .
C101 C106 1.386(8) .
C101 S101 1.756(7) .
C102 C103 1.376(11) .
C103 C104 1.355(11) .
C104 C105 1.373(10) .
C105 C106 1.378(8) .
C106 S102 1.747(6) .
C107 C112 1.376(8) .
C107 C108 1.383(8) .
C107 S102 1.749(7) .
C108 C109 1.381(10) .
C109 C110 1.379(11) .
C110 C111 1.366(11) .
C111 C112 1.389(9) .
C112 S101 1.762(7) .
C1 N1 1.156(5) .
C1 S1 1.644(4) .
C2 N2 1.150(5) .
C2 S2 1.642(5) .
C3 N3 1.149(5) .
C3 S3 1.644(4) .
C4 N4 1.142(5) .
C4 S4 1.639(4) .
C11 N11 1.334(6) .
C11 C12 1.374(6) .
C12 C13 1.378(7) .
C13 C14 1.376(7) .
C13 C16 1.494(6) .
C14 C15 1.381(7) .
C15 N11 1.327(6) .
C16 O11 1.254(6) .
C16 O12 1.266(6) .
C21 N21 1.332(5) .
C21 C22 1.368(6) .
C22 C23 1.371(6) .
C23 C24 1.381(7) .
C23 C26 1.481(6) .
C24 C25 1.368(7) .
C25 N21 1.334(6) .
C26 O22 1.252(6) .
C26 O21 1.272(6) .
C31 N31 1.327(6) .
C31 C32 1.378(6) .
C32 C33 1.373(7) .
C33 C34 1.383(7) .
C33 C36 1.486(7) .
C34 C35 1.358(6) .
C35 N31 1.345(6) .
C36 O32 1.244(6) .
C36 O31 1.270(6) .
C41 N41 1.336(6) .
C41 C42 1.362(7) .
C42 C43 1.380(7) .
C43 C44 1.381(7) .
C43 C46 1.490(7) .
C44 C45 1.376(6) .
C45 N41 1.338(6) .
C46 O41 1.249(6) .
C46 O42 1.273(6) .
N1 Ni1 2.027(4) 1_565
N2 Ni1 2.035(4) .
N3 Ni2 2.032(4) .
N4 Ni2 2.032(3) .
N11 Ni1 2.130(4) 1_566
N21 Ni2 2.108(4) .
N31 Ni2 2.122(4) 1_556
N41 Ni1 2.137(4) .
S1 Ni2 2.5505(14) .
S2 Ni2 2.5209(14) .
S3 Ni1 2.4854(13) 1_565
S4 Ni1 2.5127(14) .
Ni1 N1 2.027(4) 1_545
Ni1 N11 2.130(4) 1_544
Ni1 S3 2.4854(13) 1_545
Ni2 N31 2.122(4) 1_554

loop_
_geom_hbond_atom_site_label_D
_geom_hbond_atom_site_label_H
_geom_hbond_atom_site_label_A
_geom_hbond_distance_DH
_geom_hbond_distance_HA
_geom_hbond_distance_DA
_geom_hbond_angle_DHA
_geom_hbond_site_symmetry_A
_geom_hbond_publ_flag
O12 H212 O22 0.8199 1.8437 2.629(6) 159.89 1_555 yes
O21 H221 O11 0.8203 1.8336 2.627(7) 162.45 1_555 yes
O31 H231 O41 0.8202 1.8008 2.609(6) 168.10 1_555 yes
O42 H242 O32 0.8211 1.8076 2.621(6) 170.45 1_555 yes
